data_7721182
loop_
_publ_author_name
'Monte, Laura'
'Lentz, Nicolas'
'Albrecht, Martin'

_publ_section_title
;
 Pyridinium amidate (PYA) substituents impact ligand-centered hydride
 formation and (catalytic) hydride transfer reactivity
;
_journal_name_full 'Dalton Transactions'
_journal_paper_doi 10.1039/D6DT01322H
_journal_year 2026
_chemical_absolute_configuration unk
_chemical_formula_moiety 'C23 H27 Ir N3 O3, F6 P'
_chemical_formula_sum 'C23 H27 F6 Ir N3 O3 P'
_chemical_formula_weight 730.64
_space_group_crystal_system orthorhombic
_space_group_IT_number 33
_space_group_name_Hall 'P 2c -2n'
_space_group_name_H-M_alt 'P n a 21'
_atom_sites_solution_hydrogens geom
_atom_sites_solution_primary dual
_audit_creation_date 2024-07-03
_audit_creation_method
;
Olex2 1.5
(compiled 2024.02.16 svn.r378c4104 for OlexSys, GUI svn.r6928)
;
_audit_update_record
;
2026-05-21 deposited with the CCDC.	2026-06-29 downloaded from the CCDC.
;
_cell_angle_alpha 90
_cell_angle_beta 90
_cell_angle_gamma 90
_cell_formula_units_Z 8
_cell_length_a 20.0863(2)
_cell_length_b 7.44160(10)
_cell_length_c 34.1259(4)
_cell_measurement_reflns_used 88866
_cell_measurement_temperature 173.00(10)
_cell_measurement_theta_max 33.5080
_cell_measurement_theta_min 2.1020
_cell_volume 5100.94(10)
_computing_cell_refinement 'CrysAlisPro 1.171.42.90a (Rigaku OD, 2023)'
_computing_data_collection 'CrysAlisPro 1.171.42.90a (Rigaku OD, 2023)'
_computing_data_reduction 'CrysAlisPro 1.171.42.90a (Rigaku OD, 2023)'
_computing_molecular_graphics 'Olex2 1.5 (Dolomanov et al., 2009)'
_computing_publication_material 'Olex2 1.5 (Dolomanov et al., 2009)'
_computing_structure_refinement 'SHELXL 2018/3 (Sheldrick, 2015)'
_computing_structure_solution 'SHELXT 2018/2 (Sheldrick, 2018)'
_diffrn_ambient_environment N~2~
_diffrn_ambient_temperature 173.00(10)
_diffrn_detector 'Hybrid Pixel Array Detector'
_diffrn_detector_area_resol_mean 10.0000
_diffrn_detector_type 'HyPix-Arc 100'
_diffrn_measured_fraction_theta_full 1.000
_diffrn_measured_fraction_theta_max 1.000
_diffrn_measurement_details
;
List of Runs (angles in degrees, time in seconds):

  # Type    Start    End  Width  t~exp~   \w     \q     \k     \f   Frames
#--------------------------------------------------------------------------
  1  \w    -23.00  40.00   0.50    1.60    --   13.22  90.00-119.00  126
  2  \w    -38.00  50.00   0.50    1.60    --   13.22 -90.00 126.00  176
  3  \w    -50.00  40.00   0.50    1.60    --  -13.53  90.00-119.00  180
  4  \w    -37.00  22.00   0.50    1.60    --  -13.53 -90.00 126.00  118
  5  \w     -7.00  52.00   0.50    1.60    --   13.22  38.00-180.00  118
  6  \w    -18.00  54.00   0.50    1.60    --   13.22 -99.00  30.00  144
  7  \w    -18.00  54.00   0.50    1.60    --   13.22 -99.00  60.00  144
  8  \w     -8.00  90.00   0.50    1.60    --   13.22  57.00 -60.00  196
  9  \w     -7.00  52.00   0.50    1.60    --   13.22  38.00-180.00  118
 10  \w    -74.00 -48.00   0.50    1.60    --  -13.53-178.00-120.00   52
 11  \w     -8.00  67.00   0.50    1.60    --  -13.53  19.00-180.00  150
 12  \w     -1.00  24.00   0.50    1.60    --  -13.53 -99.00 -90.00   50
 13  \w    -17.00  29.00   0.50    1.60    --  -13.53 -99.00 -30.00   92
;
_diffrn_measurement_device 'four-circle diffractometer'
_diffrn_measurement_device_type 'XtaLAB Synergy R, HyPix-Arc 100'
_diffrn_measurement_method '\w scans'
_diffrn_orient_matrix_type 'CrysAlisPro convention (1999,Acta A55,543-557)'
_diffrn_orient_matrix_UB_11 0.0321364000
_diffrn_orient_matrix_UB_12 0.0223724000
_diffrn_orient_matrix_UB_13 0.0070991000
_diffrn_orient_matrix_UB_21 0.0018463000
_diffrn_orient_matrix_UB_22 -0.0841992000
_diffrn_orient_matrix_UB_23 0.0096888000
_diffrn_orient_matrix_UB_31 0.0145083000
_diffrn_orient_matrix_UB_32 -0.0386542000
_diffrn_orient_matrix_UB_33 -0.0169674000
_diffrn_radiation_monochromator mirror
_diffrn_radiation_probe x-ray
_diffrn_radiation_type 'Mo K\a'
_diffrn_radiation_wavelength 0.71073
_diffrn_reflns_av_R_equivalents 0.0396
_diffrn_reflns_av_unetI/netI 0.0192
_diffrn_reflns_Laue_measured_fraction_full 1.000
_diffrn_reflns_Laue_measured_fraction_max 1.000
_diffrn_reflns_limit_h_max 28
_diffrn_reflns_limit_h_min -28
_diffrn_reflns_limit_k_max 10
_diffrn_reflns_limit_k_min -10
_diffrn_reflns_limit_l_max 48
_diffrn_reflns_limit_l_min -48
_diffrn_reflns_number 142289
_diffrn_reflns_point_group_measured_fraction_full 1.000
_diffrn_reflns_point_group_measured_fraction_max 1.000
_diffrn_reflns_theta_full 25.242
_diffrn_reflns_theta_max 30.506
_diffrn_reflns_theta_min 2.114
_diffrn_source 'micro-focus sealed X-ray tube'
_diffrn_source_type 'Mova (Mo) X-ray Source'
_exptl_absorpt_coefficient_mu 5.373
_exptl_absorpt_correction_T_max 1.000
_exptl_absorpt_correction_T_min 0.734
_exptl_absorpt_correction_type gaussian
_exptl_absorpt_process_details
;
CrysAlisPro 1.171.42.90a (Rigaku Oxford Diffraction, 2023)
Numerical absorption correction based on gaussian integration over
a multifaceted crystal model
Empirical absorption correction using spherical harmonics,
implemented in SCALE3 ABSPACK scaling algorithm.
;
_exptl_crystal_colour red
_exptl_crystal_colour_primary red
_exptl_crystal_density_diffrn 1.903
_exptl_crystal_description block
_exptl_crystal_F_000 2848
_exptl_crystal_size_max 0.43
_exptl_crystal_size_mid 0.198
_exptl_crystal_size_min 0.118
_refine_diff_density_max 1.543
_refine_diff_density_min -0.715
_refine_diff_density_rms 0.091
_refine_ls_abs_structure_details
;
 Refined as an inversion twin.
;
_refine_ls_abs_structure_Flack 0.468(6)
_refine_ls_extinction_method none
_refine_ls_goodness_of_fit_ref 1.033
_refine_ls_hydrogen_treatment constr
_refine_ls_matrix_type full
_refine_ls_number_parameters 792
_refine_ls_number_reflns 15596
_refine_ls_number_restraints 360
_refine_ls_restrained_S_all 1.077
_refine_ls_R_factor_all 0.0265
_refine_ls_R_factor_gt 0.0240
_refine_ls_shift/su_max 0.002
_refine_ls_shift/su_mean 0.000
_refine_ls_structure_factor_coef Fsqd
_refine_ls_weighting_details 'w=1/[\s^2^(Fo^2^)+(0.0388P)^2^+3.6180P] where P=(Fo^2^+2Fc^2^)/3'
_refine_ls_weighting_scheme calc
_refine_ls_wR_factor_gt 0.0605
_refine_ls_wR_factor_ref 0.0614
_reflns_Friedel_coverage 0.970
_reflns_Friedel_fraction_full 1.000
_reflns_Friedel_fraction_max 1.000
_reflns_number_gt 14687
_reflns_number_total 15596
_reflns_threshold_expression 'I > 2\s(I)'
_cod_data_source_file d6dt01322h2.cif
_cod_data_source_block 24ma053_absorption
_cod_database_code 7721182
_shelx_shelxl_version_number 2018/3
_chemical_oxdiff_formula C23H27F6IrN3O3P
_shelx_space_group_comment
;
The symmetry employed for this shelxl refinement is uniquely defined
by the following loop, which should always be used as a source of
symmetry information in preference to the above space-group names.
They are only intended as comments.
;
_shelx_estimated_absorpt_t_max 0.570
_shelx_estimated_absorpt_t_min 0.206
_olex2_refinement_description
;
1. Twinned data refinement
 Scales: 0.532(6)
 0.468(6)
2. Fixed Uiso
 At 1.2 times of:
  All C(H) groups
 At 1.5 times of:
  All C(H,H,H) groups
3. Restrained distances
 P1B-F6B \\sim P1B-F6C \\sim P1B-F4B \\sim P1B-F4C \\sim P1B-F1C \\sim P1B-F1B
\\sim P1B-F2B \\sim P1B-F2C
 \\sim P1B-F3C \\sim P1B-F3B \\sim P1B-F5B \\sim P1B-F5C
 with sigma of 0.002
 P1A-F2A \\sim P1A-F6 \\sim P1A-F5A \\sim P1A-F4 \\sim P1A-F1A \\sim P1A-F2
\\sim P1A-F3 \\sim P1A-F4A ~
 P1A-F6A \\sim P1A-F1 \\sim P1A-F5 \\sim P1A-F3A
 with sigma of 0.002
 F5A-F2A \\sim F5A-F4A \\sim F5A-F6A
 with sigma of 0.002
4. Rigid bond restraints
 P1A, F6A, F2A, F1A, F4A, F5A, F3A
 with sigma for 1-2 distances of 0.001 and sigma for 1-3 distances of 0.001
 P1B, F5C, F2B, F6B, F4B, F1B, F3B
 with sigma for 1-2 distances of 0.001 and sigma for 1-3 distances of 0.001
 P1A, F1, F2, F3, F4, F5, F6
 with sigma for 1-2 distances of 0.001 and sigma for 1-3 distances of 0.001
 F5B, F3C, F2C, F1C, F4C, F6C, P1B
 with sigma for 1-2 distances of 0.001 and sigma for 1-3 distances of 0.001
5. Uiso/Uaniso restraints and constraints
Uanis(F6A) \\sim Ueq, Uanis(F2A) \\sim Ueq, Uanis(F1A) \\sim Ueq, Uanis(F4A)
\\sim Ueq, Uanis(F5A) \\sim Ueq, Uanis(F3A) \\sim Ueq, Uanis(F1) \\sim Ueq,
Uanis(F2) \\sim Ueq, Uanis(F3) \\sim Ueq, Uanis(F4) \\sim Ueq, Uanis(F5) \\sim
Ueq, Uanis(F6) \\sim Ueq: with sigma of 0.01 and sigma for terminal atoms of
0.005
Uanis(P1B) \\sim Ueq, Uanis(F5C) \\sim Ueq, Uanis(F2B) \\sim Ueq, Uanis(F6B)
\\sim Ueq, Uanis(F1B) \\sim Ueq, Uanis(F5B) \\sim Ueq, Uanis(F2C) \\sim Ueq,
Uanis(F6C) \\sim Ueq, Uanis(F4C) \\sim Ueq, Uanis(F1C) \\sim Ueq, Uanis(F3C)
\\sim Ueq: with sigma of 0.01 and sigma for terminal atoms of 0.01
Uanis(F3B) \\sim Ueq, Uanis(F4B) \\sim Ueq: with sigma of 0.01 and sigma for
terminal atoms of 0.005
6. Others
 Sof(F5C)=Sof(F2C)=Sof(F6C)=Sof(F4C)=Sof(F1C)=Sof(F3C)=1-FVAR(1)
 Sof(F2B)=Sof(F6B)=Sof(F4B)=Sof(F1B)=Sof(F3B)=Sof(F5B)=FVAR(1)
 Sof(F1)=Sof(F2)=Sof(F3)=Sof(F4)=Sof(F5)=Sof(F6)=1-FVAR(2)
 Sof(F6A)=Sof(F2A)=Sof(F1A)=Sof(F4A)=Sof(F5A)=Sof(F3A)=FVAR(2)
7.a Aromatic/amide H refined with riding coordinates:
 C2B(H2B), C5B(H5B), C2A(H2A), C3A(H3A), C5A(H5A), C3B(H3B), C7A(H7A),
 C11B(H11D), C10B(H10B), C9B(H9B), C9A(H9A), C8A(H8A)
7.b Idealised Me refined as rotating group:
 C22B(H22D,H22E,H22F), C13B(H13A,H13B,H13C), C11A(H11A,H11B,H11C), C12B(H12D,
 H12E,H12F), C20B(H20D,H20E,H20F), C19A(H19A,H19B,H19C), C20A(H20A,H20B,H20C),
 C12A(H12A,H12B,H12C), C19B(H19D,H19E,H19F), C23B(H23A,H23B,H23C), C21B(H21D,
 H21E,H21F), C22A(H22A,H22B,H22C), C21A(H21A,H21B,H21C), C18A(H18A,H18B,H18C)
;
_olex2_submission_special_instructions 'No special instructions were received'
_oxdiff_exptl_absorpt_empirical_details
;
Empirical correction (ABSPACK) includes:
- Absorption correction using spherical harmonics
- Frame scaling
;
_oxdiff_exptl_absorpt_empirical_full_max 2.381
_oxdiff_exptl_absorpt_empirical_full_min 0.600

loop_
_space_group_symop_operation_xyz
'x, y, z'
'-x, -y, z+1/2'
'x+1/2, -y+1/2, z'
'-x+1/2, y+1/2, z+1/2'

loop_
_atom_site_label
_atom_site_type_symbol
_atom_site_fract_x
_atom_site_fract_y
_atom_site_fract_z
_atom_site_U_iso_or_equiv
_atom_site_adp_type
_atom_site_occupancy
_atom_site_site_symmetry_order
_atom_site_calc_flag
_atom_site_refinement_flags_posn
_atom_site_refinement_flags_adp
_atom_site_refinement_flags_occupancy
_atom_site_disorder_assembly
_atom_site_disorder_group
Ir1A Ir 0.52140(2) 0.81312(2) 0.40805(2) 0.02198(4) Uani 1 1 d . . . . .
Ir1B Ir 0.21226(2) 0.19401(2) 0.59689(2) 0.02130(4) Uani 1 1 d . . . . .
P1A P 0.71958(10) 0.3539(3) 0.29720(6) 0.0536(5) Uani 1 1 d D U . . .
P1B P 0.50995(9) 0.8681(3) 0.70351(7) 0.0562(5) Uani 1 1 d D U . . .
O1A O 0.49341(18) 0.9817(5) 0.45090(10) 0.0248(7) Uani 1 1 d . . . . .
O1B O 0.24257(18) 0.0281(5) 0.55398(10) 0.0251(7) Uani 1 1 d . . . . .
O3A O 0.3366(2) 1.3662(6) 0.52866(12) 0.0359(9) Uani 1 1 d . . . . .
O3B O 0.4016(2) -0.3590(6) 0.47903(12) 0.0357(9) Uani 1 1 d . . . . .
N1B N 0.3040(2) 0.1370(6) 0.61478(12) 0.0240(8) Uani 1 1 d . . . . .
O2A O 0.2532(3) 1.4014(7) 0.48961(14) 0.0526(13) Uani 1 1 d . . . . .
O2B O 0.4853(3) -0.3881(8) 0.51787(14) 0.0524(13) Uani 1 1 d . . . . .
C4A C 0.3364(3) 1.2077(6) 0.47038(16) 0.0270(10) Uani 1 1 d . . . . .
C1A C 0.3924(2) 0.9782(6) 0.41669(13) 0.0224(9) Uani 1 1 d . . . . .
N3A N 0.3069(3) 1.3331(6) 0.49828(15) 0.0322(10) Uani 1 1 d . . . . .
C2B C 0.4072(2) -0.0286(6) 0.59622(19) 0.0280(8) Uani 1 1 d . . . . .
H2B H 0.431607 0.013206 0.618250 0.034 Uiso 1 1 calc R U . . .
C1B C 0.3411(2) 0.0257(6) 0.59054(14) 0.0222(9) Uani 1 1 d . . . . .
C5B C 0.3341(3) -0.1500(6) 0.53106(15) 0.0240(9) Uani 1 1 d . . . . .
H5B H 0.310192 -0.192926 0.508947 0.029 Uiso 1 1 calc R U . . .
N3B N 0.4309(3) -0.3242(6) 0.50972(14) 0.0320(10) Uani 1 1 d . . . . .
C2A C 0.3254(2) 1.0289(6) 0.41252(16) 0.0260(9) Uani 1 1 d . . . . .
H2A H 0.299659 0.984352 0.391293 0.031 Uiso 1 1 calc R U . . .
N1A N 0.4284(2) 0.8673(6) 0.39227(12) 0.0244(8) Uani 1 1 d . . . . .
C6B C 0.3043(2) -0.0331(6) 0.55766(13) 0.0220(8) Uani 1 1 d . . . . .
N2A N 0.4046(3) 0.8968(6) 0.32413(14) 0.0335(10) Uani 1 1 d . . . . .
C10A C 0.3663(3) 0.6361(7) 0.35797(15) 0.0263(9) Uani 1 1 d . . . . .
C3A C 0.2973(3) 1.1444(7) 0.43966(16) 0.0283(10) Uani 1 1 d . . . . .
H3A H 0.252064 1.179960 0.437353 0.034 Uiso 1 1 calc R U . . .
C8B C 0.3227(3) 0.0899(6) 0.68364(14) 0.0242(9) Uani 1 1 d . . . . .
F6A F 0.7386(15) 0.1716(18) 0.2756(7) 0.061(4) Uani 0.220(11) 1 d D U P A 1
C14B C 0.1059(3) 0.1817(6) 0.60366(19) 0.0307(12) Uani 1 1 d . . . . .
C7B C 0.3312(3) 0.1932(6) 0.65056(15) 0.0234(9) Uani 1 1 d . . . . .
F2A F 0.7986(2) 0.340(4) 0.2996(9) 0.067(3) Uani 0.220(11) 1 d D U P A 1
N2B N 0.3641(2) 0.3534(6) 0.65255(15) 0.0312(9) Uani 1 1 d . . . . .
C15B C 0.1205(3) 0.3114(7) 0.57430(17) 0.0298(11) Uani 1 1 d . . . . .
C16B C 0.1617(2) 0.4477(6) 0.59266(18) 0.0314(10) Uani 1 1 d . . . . .
C5A C 0.4029(3) 1.1580(6) 0.47585(15) 0.0240(9) Uani 1 1 d . . . . .
H5A H 0.428134 1.202665 0.497269 0.029 Uiso 1 1 calc R U . . .
C18B C 0.1361(3) 0.2394(8) 0.64001(16) 0.0305(10) Uani 1 1 d . . . . .
C14A C 0.6134(3) 0.6927(7) 0.42921(18) 0.0332(12) Uani 1 1 d . . . . .
C4B C 0.3994(3) -0.2022(6) 0.53754(16) 0.0260(10) Uani 1 1 d . . . . .
C17B C 0.1705(3) 0.4036(7) 0.63328(17) 0.0317(11) Uani 1 1 d . . . . .
C22B C 0.2058(3) 0.5149(10) 0.6631(2) 0.0494(18) Uani 1 1 d . . . . .
H22D H 0.220516 0.437908 0.684739 0.074 Uiso 1 1 calc R U . . .
H22E H 0.175545 0.607300 0.673160 0.074 Uiso 1 1 calc R U . . .
H22F H 0.244569 0.572446 0.651005 0.074 Uiso 1 1 calc R U . . .
F1A F 0.7331(12) 0.5324(18) 0.3218(6) 0.060(3) Uani 0.220(11) 1 d D U P A 1
F5C F 0.4322(3) 0.828(4) 0.7005(9) 0.043(5) Uani 0.221(11) 1 d D U P B 2
F4A F 0.6473(6) 0.440(3) 0.2940(7) 0.060(4) Uani 0.220(11) 1 d D U P A 1
C016 C 0.4306(2) 1.0400(6) 0.44851(13) 0.0222(8) Uani 1 1 d . . . . .
C13B C 0.2901(3) -0.0886(8) 0.68063(19) 0.0397(13) Uani 1 1 d . . . . .
H13A H 0.249673 -0.078215 0.664707 0.060 Uiso 1 1 calc R U . . .
H13B H 0.278355 -0.131373 0.706894 0.060 Uiso 1 1 calc R U . . .
H13C H 0.320732 -0.174080 0.668290 0.060 Uiso 1 1 calc R U . . .
C11A C 0.3602(3) 0.5318(9) 0.39518(18) 0.0391(13) Uani 1 1 d . . . . .
H11A H 0.404045 0.522356 0.407646 0.059 Uiso 1 1 calc R U . . .
H11B H 0.343319 0.411109 0.389395 0.059 Uiso 1 1 calc R U . . .
H11C H 0.329369 0.593322 0.412909 0.059 Uiso 1 1 calc R U . . .
C15A C 0.6273(3) 0.8246(7) 0.40021(17) 0.0290(11) Uani 1 1 d . . . . .
F2B F 0.4800(4) 0.9589(15) 0.7419(2) 0.087(2) Uani 0.779(11) 1 d D U P B 1
C3B C 0.4365(3) -0.1436(7) 0.56954(15) 0.0284(10) Uani 1 1 d . . . . .
H3B H 0.481287 -0.181896 0.572962 0.034 Uiso 1 1 calc R U . . .
C7A C 0.3791(4) 0.8316(9) 0.28989(19) 0.0463(16) Uani 1 1 d . . . . .
H7A H 0.382273 0.900234 0.266492 0.056 Uiso 1 1 calc R U . . .
C17A C 0.5618(3) 0.6061(7) 0.37050(17) 0.0318(11) Uani 1 1 d . . . . .
C11B C 0.3871(3) 0.4121(8) 0.68818(18) 0.0381(13) Uani 1 1 d . . . . .
H11D H 0.409617 0.524146 0.689803 0.046 Uiso 1 1 calc R U . . .
C16A C 0.5960(3) 0.7717(8) 0.36366(16) 0.0294(10) Uani 1 1 d . . . . .
F6B F 0.5019(4) 1.0566(6) 0.6815(2) 0.0767(17) Uani 0.779(11) 1 d D U P B 1
C12B C 0.3745(3) 0.4626(8) 0.61642(18) 0.0364(12) Uani 1 1 d . . . . .
H12D H 0.399965 0.392296 0.597294 0.055 Uiso 1 1 calc R U . . .
H12E H 0.399232 0.572019 0.623043 0.055 Uiso 1 1 calc R U . . .
H12F H 0.331292 0.495161 0.605179 0.055 Uiso 1 1 calc R U . . .
F5A F 0.7070(9) 0.263(3) 0.3387(3) 0.069(4) Uani 0.220(11) 1 d D U P A 1
C20B C 0.0988(4) 0.3088(10) 0.5324(2) 0.0482(17) Uani 1 1 d . . . . .
H20D H 0.137171 0.331977 0.515396 0.072 Uiso 1 1 calc R U . . .
H20E H 0.065023 0.401967 0.528159 0.072 Uiso 1 1 calc R U . . .
H20F H 0.079861 0.190887 0.526107 0.072 Uiso 1 1 calc R U . . .
C10B C 0.3783(4) 0.3119(8) 0.7214(2) 0.0434(15) Uani 1 1 d . . . . .
H10B H 0.394636 0.353670 0.745915 0.052 Uiso 1 1 calc R U . . .
C9B C 0.3459(3) 0.1516(9) 0.71890(18) 0.0387(12) Uani 1 1 d . . . . .
H9B H 0.339236 0.081713 0.741868 0.046 Uiso 1 1 calc R U . . .
C6A C 0.3993(3) 0.8004(6) 0.35804(15) 0.0245(10) Uani 1 1 d . . . . .
C19A C 0.6369(4) 0.6893(10) 0.4703(2) 0.0511(18) Uani 1 1 d . . . . .
H19A H 0.655863 0.806525 0.477140 0.077 Uiso 1 1 calc R U . . .
H19B H 0.671042 0.596150 0.473295 0.077 Uiso 1 1 calc R U . . .
H19C H 0.599398 0.662842 0.487765 0.077 Uiso 1 1 calc R U . . .
C13A C 0.5719(3) 0.5576(7) 0.4113(2) 0.0354(11) Uani 1 1 d . . . . .
C20A C 0.6704(3) 0.9869(9) 0.4056(3) 0.0505(16) Uani 1 1 d . . . . .
H20A H 0.658743 1.077593 0.385959 0.076 Uiso 1 1 calc R U . . .
H20B H 0.717253 0.952851 0.402487 0.076 Uiso 1 1 calc R U . . .
H20C H 0.663461 1.036354 0.431900 0.076 Uiso 1 1 calc R U . . .
C9A C 0.3412(3) 0.5718(8) 0.32338(18) 0.0412(14) Uani 1 1 d . . . . .
H9A H 0.318219 0.460322 0.323112 0.049 Uiso 1 1 calc R U . . .
F4B F 0.5407(5) 0.8001(14) 0.6631(2) 0.107(3) Uani 0.779(11) 1 d D U P B 1
C12A C 0.4364(3) 1.0786(8) 0.32478(19) 0.0405(13) Uani 1 1 d . . . . .
H12A H 0.482405 1.067772 0.334076 0.061 Uiso 1 1 calc R U . . .
H12B H 0.411442 1.157774 0.342404 0.061 Uiso 1 1 calc R U . . .
H12C H 0.436275 1.129366 0.298277 0.061 Uiso 1 1 calc R U . . .
F3A F 0.7505(13) 0.483(3) 0.2649(6) 0.061(4) Uani 0.220(11) 1 d D U P A 1
C19B C 0.0643(3) 0.0176(9) 0.5989(3) 0.0513(16) Uani 1 1 d . . . . .
H19D H 0.062391 -0.015616 0.571162 0.077 Uiso 1 1 calc R U . . .
H19E H 0.019129 0.041651 0.608509 0.077 Uiso 1 1 calc R U . . .
H19F H 0.083847 -0.081224 0.613999 0.077 Uiso 1 1 calc R U . . .
C23B C 0.1290(4) 0.1457(11) 0.6785(2) 0.0462(15) Uani 1 1 d . . . . .
H23A H 0.123302 0.016457 0.674095 0.069 Uiso 1 1 calc R U . . .
H23B H 0.090013 0.192891 0.692398 0.069 Uiso 1 1 calc R U . . .
H23C H 0.168998 0.166162 0.694344 0.069 Uiso 1 1 calc R U . . .
C21B C 0.1881(4) 0.6100(8) 0.5721(2) 0.0490(17) Uani 1 1 d . . . . .
H21D H 0.227648 0.654218 0.585909 0.073 Uiso 1 1 calc R U . . .
H21E H 0.153943 0.703935 0.571782 0.073 Uiso 1 1 calc R U . . .
H21F H 0.200108 0.578259 0.545141 0.073 Uiso 1 1 calc R U . . .
F1B F 0.5145(5) 0.6792(9) 0.7251(4) 0.105(3) Uani 0.779(11) 1 d D U P B 1
F3B F 0.5828(2) 0.9284(15) 0.7164(3) 0.088(2) Uani 0.779(11) 1 d D U P B 1
C8A C 0.3488(4) 0.6649(10) 0.2895(2) 0.0507(18) Uani 1 1 d . . . . .
H8A H 0.333275 0.615488 0.265526 0.061 Uiso 1 1 calc R U . . .
C22A C 0.5258(3) 0.4985(11) 0.3399(3) 0.054(2) Uani 1 1 d . . . . .
H22A H 0.489043 0.432608 0.352183 0.080 Uiso 1 1 calc R U . . .
H22B H 0.556740 0.413047 0.327827 0.080 Uiso 1 1 calc R U . . .
H22C H 0.508126 0.579411 0.319807 0.080 Uiso 1 1 calc R U . . .
C21A C 0.6030(3) 0.8694(11) 0.3260(2) 0.0464(15) Uani 1 1 d . . . . .
H21A H 0.565535 0.839085 0.308781 0.070 Uiso 1 1 calc R U . . .
H21B H 0.644821 0.834520 0.313288 0.070 Uiso 1 1 calc R U . . .
H21C H 0.603200 0.999125 0.330911 0.070 Uiso 1 1 calc R U . . .
C18A C 0.5452(4) 0.3949(8) 0.4308(3) 0.0526(18) Uani 1 1 d . . . . .
H18A H 0.523778 0.429002 0.455525 0.079 Uiso 1 1 calc R U . . .
H18B H 0.581748 0.311086 0.436193 0.079 Uiso 1 1 calc R U . . .
H18C H 0.512520 0.336876 0.413673 0.079 Uiso 1 1 calc R U . . .
F5B F 0.4380(3) 0.8298(16) 0.6857(3) 0.071(3) Uani 0.779(11) 1 d D U P B 1
F2C F 0.5004(19) 1.023(4) 0.7353(8) 0.090(6) Uani 0.221(11) 1 d D U P B 2
F6C F 0.5363(17) 0.986(5) 0.6678(7) 0.102(7) Uani 0.221(11) 1 d D U P B 2
F4C F 0.5208(12) 0.684(3) 0.6805(10) 0.075(6) Uani 0.221(11) 1 d D U P B 2
F1C F 0.4874(14) 0.771(4) 0.7429(5) 0.081(6) Uani 0.221(11) 1 d D U P B 2
F3C F 0.5810(8) 0.841(4) 0.7235(10) 0.070(5) Uani 0.221(11) 1 d D U P B 2
F1 F 0.7207(4) 0.1446(6) 0.2878(3) 0.0681(17) Uani 0.780(11) 1 d D U P A 2
F2 F 0.7086(5) 0.5596(6) 0.3080(3) 0.087(2) Uani 0.780(11) 1 d D U P A 2
F3 F 0.6495(3) 0.3484(13) 0.2753(3) 0.090(2) Uani 0.780(11) 1 d D U P A 2
F4 F 0.6792(6) 0.3053(12) 0.3360(2) 0.096(2) Uani 0.780(11) 1 d D U P A 2
F5 F 0.7512(5) 0.4055(14) 0.25605(16) 0.0822(19) Uani 0.780(11) 1 d D U P A 2
F6 F 0.7882(3) 0.3439(10) 0.3203(3) 0.0730(17) Uani 0.780(11) 1 d D U P A 2

loop_
_atom_site_aniso_label
_atom_site_aniso_U_11
_atom_site_aniso_U_22
_atom_site_aniso_U_33
_atom_site_aniso_U_23
_atom_site_aniso_U_13
_atom_site_aniso_U_12
Ir1A 0.02040(8) 0.02074(7) 0.02482(8) -0.00419(9) 0.00240(6) -0.00138(5)
Ir1B 0.01997(8) 0.02113(7) 0.02279(8) -0.00392(9) 0.00145(6) -0.00175(5)
P1A 0.0481(9) 0.0467(8) 0.0660(12) 0.0208(8) 0.0006(8) 0.0123(8)
P1B 0.0361(8) 0.0579(10) 0.0747(13) -0.0275(9) -0.0043(8) -0.0043(8)
O1A 0.0258(17) 0.0238(15) 0.0247(16) -0.0061(13) -0.0002(13) 0.0030(13)
O1B 0.0257(17) 0.0265(16) 0.0230(16) -0.0062(13) -0.0011(13) 0.0022(13)
O3A 0.049(2) 0.0302(18) 0.029(2) -0.0033(16) 0.0075(18) 0.0054(18)
O3B 0.050(3) 0.0334(19) 0.0239(19) -0.0026(16) 0.0091(17) 0.0046(18)
N1B 0.0228(19) 0.0271(19) 0.0221(19) -0.0083(16) 0.0011(15) 0.0009(16)
O2A 0.056(3) 0.056(3) 0.046(3) -0.004(2) 0.004(2) 0.033(2)
O2B 0.049(3) 0.067(3) 0.041(2) -0.006(2) 0.001(2) 0.035(2)
C4A 0.034(3) 0.025(2) 0.021(2) 0.0061(17) 0.0062(19) 0.0062(18)
C1A 0.027(2) 0.0194(18) 0.020(2) 0.0026(15) 0.0012(16) -0.0004(16)
N3A 0.036(2) 0.030(2) 0.030(2) 0.0029(17) 0.0099(19) 0.0081(18)
C2B 0.028(2) 0.031(2) 0.025(2) 0.000(2) -0.003(2) 0.0005(17)
C1B 0.024(2) 0.0180(17) 0.024(2) -0.0006(16) 0.0009(17) -0.0033(15)
C5B 0.030(2) 0.0207(19) 0.021(2) 0.0005(17) 0.0015(18) 0.0021(17)
N3B 0.042(3) 0.028(2) 0.026(2) 0.0043(16) 0.0084(19) 0.0109(18)
C2A 0.026(2) 0.027(2) 0.025(2) 0.0029(19) -0.0017(18) 0.0014(16)
N1A 0.0233(19) 0.0260(18) 0.0238(19) -0.0059(15) -0.0009(15) -0.0006(15)
C6B 0.027(2) 0.0176(18) 0.021(2) 0.0015(15) 0.0015(17) 0.0007(16)
N2A 0.045(3) 0.027(2) 0.028(2) 0.0040(17) -0.0028(19) -0.0071(19)
C10A 0.029(2) 0.023(2) 0.027(2) 0.0005(17) -0.0028(18) -0.0082(18)
C3A 0.026(2) 0.028(2) 0.031(3) 0.0068(19) 0.0029(18) 0.0061(19)
C8B 0.030(2) 0.024(2) 0.019(2) -0.0017(16) -0.0012(17) 0.0002(17)
F6A 0.052(7) 0.060(4) 0.072(6) 0.006(4) 0.004(6) 0.009(4)
C14B 0.021(2) 0.026(2) 0.045(4) -0.0063(19) 0.001(2) -0.0021(16)
C7B 0.023(2) 0.022(2) 0.025(2) -0.0068(16) -0.0013(17) 0.0007(16)
F2A 0.0476(16) 0.072(6) 0.081(7) 0.000(5) -0.001(4) 0.011(3)
N2B 0.028(2) 0.032(2) 0.033(2) -0.0030(18) -0.0015(18) -0.0051(18)
C15B 0.026(2) 0.034(3) 0.029(3) -0.0029(19) 0.0002(19) 0.0084(18)
C16B 0.027(2) 0.025(2) 0.042(3) -0.005(2) 0.008(2) 0.0036(17)
C5A 0.031(2) 0.0211(19) 0.020(2) -0.0010(16) 0.0016(18) 0.0011(17)
C18B 0.027(2) 0.036(3) 0.027(3) -0.004(2) 0.0070(19) 0.001(2)
C14A 0.030(3) 0.034(3) 0.036(3) -0.003(2) 0.002(2) 0.009(2)
C4B 0.035(3) 0.020(2) 0.022(2) 0.0011(16) 0.0070(19) 0.0062(17)
C17B 0.023(2) 0.032(3) 0.040(3) -0.012(2) 0.009(2) -0.0012(19)
C22B 0.040(3) 0.051(4) 0.056(4) -0.033(3) 0.003(3) -0.006(3)
F1A 0.062(6) 0.062(4) 0.057(5) 0.010(3) -0.010(5) 0.018(4)
F5C 0.035(3) 0.027(8) 0.065(13) -0.004(9) -0.010(7) 0.002(6)
F4A 0.048(3) 0.074(7) 0.058(7) 0.007(5) 0.004(4) 0.015(3)
C016 0.026(2) 0.0203(19) 0.021(2) 0.0021(15) 0.0017(16) 0.0013(16)
C13B 0.048(3) 0.031(3) 0.041(3) 0.007(2) 0.000(3) -0.005(2)
C11A 0.042(3) 0.039(3) 0.037(3) 0.007(2) -0.003(2) -0.014(2)
C15A 0.019(2) 0.031(2) 0.037(3) -0.0061(19) 0.0008(19) 0.0002(17)
F2B 0.060(4) 0.125(6) 0.076(3) -0.014(3) 0.024(3) 0.018(4)
C3B 0.027(2) 0.029(2) 0.030(2) 0.0047(19) 0.0021(19) 0.0056(18)
C7A 0.068(5) 0.049(3) 0.022(3) 0.002(2) -0.004(3) -0.008(3)
C17A 0.029(2) 0.031(3) 0.036(3) -0.013(2) 0.008(2) 0.0001(19)
C11B 0.041(3) 0.031(3) 0.042(3) -0.015(2) -0.012(2) -0.001(2)
C16A 0.026(2) 0.032(2) 0.030(3) -0.005(2) 0.0066(19) 0.002(2)
F6B 0.082(4) 0.061(2) 0.087(4) -0.012(2) 0.012(3) -0.024(3)
C12B 0.034(3) 0.033(3) 0.042(3) 0.008(2) 0.003(2) -0.009(2)
F5A 0.076(7) 0.072(6) 0.060(4) 0.021(4) 0.004(5) 0.010(5)
C20B 0.046(4) 0.061(5) 0.037(3) -0.003(3) -0.007(3) 0.017(3)
C10B 0.055(4) 0.043(3) 0.032(3) -0.015(2) -0.012(3) 0.004(3)
C9B 0.047(3) 0.047(3) 0.022(2) -0.003(2) -0.004(2) 0.004(3)
C6A 0.030(3) 0.024(2) 0.019(2) -0.0016(16) 0.0017(18) -0.0024(17)
C19A 0.050(4) 0.064(5) 0.039(4) -0.002(3) -0.006(3) 0.018(3)
C13A 0.030(2) 0.024(2) 0.052(3) -0.002(2) 0.011(3) 0.0050(18)
C20A 0.029(3) 0.047(3) 0.075(5) -0.010(4) -0.001(4) -0.014(2)
C9A 0.052(4) 0.033(3) 0.038(3) -0.004(2) -0.010(3) -0.015(3)
F4B 0.104(5) 0.126(5) 0.091(3) -0.070(4) -0.006(3) 0.021(4)
C12A 0.048(3) 0.033(3) 0.041(3) 0.009(2) -0.003(3) -0.011(2)
F3A 0.058(6) 0.064(5) 0.061(4) 0.011(4) 0.006(5) -0.007(5)
C19B 0.035(3) 0.041(3) 0.078(5) -0.008(4) -0.001(4) -0.013(2)
C23B 0.045(4) 0.058(4) 0.036(3) 0.007(3) 0.016(3) 0.006(3)
C21B 0.052(4) 0.025(3) 0.070(5) 0.007(3) 0.024(3) 0.002(2)
F1B 0.075(5) 0.083(3) 0.158(6) 0.017(3) -0.045(5) 0.012(3)
F3B 0.0371(17) 0.132(5) 0.094(4) -0.054(4) 0.004(2) -0.016(3)
C8A 0.073(5) 0.049(4) 0.029(3) -0.008(3) -0.016(3) -0.014(3)
C22A 0.040(4) 0.054(4) 0.067(5) -0.039(4) 0.008(3) -0.010(3)
C21A 0.039(3) 0.062(4) 0.038(3) 0.005(3) 0.012(3) 0.000(3)
C18A 0.051(4) 0.029(3) 0.077(5) 0.010(3) 0.022(4) 0.006(3)
F5B 0.054(3) 0.065(5) 0.094(7) 0.022(5) -0.033(4) -0.017(3)
F2C 0.085(12) 0.080(7) 0.105(10) -0.053(7) -0.019(10) 0.015(9)
F6C 0.099(14) 0.106(10) 0.100(8) 0.011(7) 0.002(8) -0.006(10)
F4C 0.047(10) 0.080(6) 0.098(10) -0.050(7) -0.001(8) 0.006(8)
F1C 0.057(10) 0.101(10) 0.084(7) -0.021(6) 0.016(9) -0.018(10)
F3C 0.036(5) 0.080(11) 0.094(11) -0.021(8) -0.009(5) -0.010(6)
F1 0.060(4) 0.0555(14) 0.089(4) -0.003(2) -0.024(3) -0.0049(19)
F2 0.103(4) 0.0544(16) 0.104(5) 0.008(2) 0.011(3) 0.028(2)
F3 0.054(2) 0.102(4) 0.114(4) 0.026(4) -0.018(2) 0.013(3)
F4 0.112(4) 0.095(4) 0.080(3) 0.024(3) 0.030(3) 0.006(4)
F5 0.089(4) 0.093(4) 0.065(2) 0.009(3) 0.012(2) -0.015(4)
F6 0.078(3) 0.052(3) 0.089(4) -0.017(3) -0.034(3) 0.008(2)

loop_
_atom_type_symbol
_atom_type_description
_atom_type_scat_dispersion_real
_atom_type_scat_dispersion_imag
_atom_type_scat_source
C C 0.0033 0.0016 'International Tables Vol C Tables 4.2.6.8 and 6.1.1.4'
H H 0.0000 0.0000 'International Tables Vol C Tables 4.2.6.8 and 6.1.1.4'
N N 0.0061 0.0033 'International Tables Vol C Tables 4.2.6.8 and 6.1.1.4'
O O 0.0106 0.0060 'International Tables Vol C Tables 4.2.6.8 and 6.1.1.4'
F F 0.0171 0.0103 'International Tables Vol C Tables 4.2.6.8 and 6.1.1.4'
P P 0.1023 0.0942 'International Tables Vol C Tables 4.2.6.8 and 6.1.1.4'
Ir Ir -1.4442 7.9887 'International Tables Vol C Tables 4.2.6.8 and 6.1.1.4'

loop_
_exptl_crystal_face_index_h
_exptl_crystal_face_index_k
_exptl_crystal_face_index_l
_exptl_crystal_face_perp_dist
1 0 -1 0.0594
27 -2 -11 0.0808
0 -4 -44 0.1377
17 -4 -34 0.1290
1 2 1 0.2186
-16 0 40 0.1011
16 0 -40 0.0697
-21 -7 -6 0.1408
-11 4 40 0.1635
25 1 22 0.0971
-1 0 -2 0.0649
27 -4 1 0.0971
-27 3 -9 0.0999
0 0 -1 0.0749
0 0 1 0.1102
18 -7 19 0.1752
2 -2 1 0.1886
-2 2 -1 0.2090
15 9 -1 0.1834
27 3 -6 0.0836
21 6 19 0.1530
27 0 -12 0.0528
-12 -9 9 0.1863
12 9 -9 0.1863
-27 0 13 0.0662
-28 0 -7 0.0457

loop_
_geom_angle_atom_site_label_1
_geom_angle_atom_site_label_2
_geom_angle_atom_site_label_3
_geom_angle
_geom_angle_site_symmetry_1
_geom_angle_site_symmetry_3
_geom_angle_publ_flag
O1A Ir1A C14A 104.68(18) . . ?
O1A Ir1A C15A 110.09(17) . . ?
O1A Ir1A C17A 169.23(19) . . ?
O1A Ir1A C16A 142.85(19) . . ?
O1A Ir1A C13A 130.2(2) . . ?
N1A Ir1A O1A 78.87(16) . . ?
N1A Ir1A C14A 166.4(2) . . ?
N1A Ir1A C15A 153.0(2) . . ?
N1A Ir1A C17A 109.73(19) . . ?
N1A Ir1A C16A 119.57(19) . . ?
N1A Ir1A C13A 129.4(2) . . ?
C15A Ir1A C14A 38.4(2) . . ?
C15A Ir1A C17A 65.3(2) . . ?
C15A Ir1A C16A 39.5(2) . . ?
C15A Ir1A C13A 64.9(2) . . ?
C17A Ir1A C14A 65.4(2) . . ?
C16A Ir1A C14A 65.4(2) . . ?
C16A Ir1A C17A 38.7(2) . . ?
C16A Ir1A C13A 65.4(2) . . ?
C13A Ir1A C14A 38.9(2) . . ?
C13A Ir1A C17A 39.3(2) . . ?
O1B Ir1B C14B 110.68(18) . . ?
O1B Ir1B C15B 104.16(17) . . ?
O1B Ir1B C16B 129.3(2) . . ?
O1B Ir1B C18B 144.20(19) . . ?
O1B Ir1B C17B 168.16(19) . . ?
N1B Ir1B O1B 79.15(15) . . ?
N1B Ir1B C14B 151.5(2) . . ?
N1B Ir1B C15B 168.0(2) . . ?
N1B Ir1B C16B 130.3(2) . . ?
N1B Ir1B C18B 118.91(19) . . ?
N1B Ir1B C17B 109.71(19) . . ?
C14B Ir1B C15B 38.3(2) . . ?
C14B Ir1B C17B 65.4(2) . . ?
C16B Ir1B C14B 64.86(19) . . ?
C16B Ir1B C15B 39.2(2) . . ?
C16B Ir1B C18B 64.6(2) . . ?
C16B Ir1B C17B 38.9(2) . . ?
C18B Ir1B C14B 39.3(2) . . ?
C18B Ir1B C15B 65.0(2) . . ?
C18B Ir1B C17B 38.5(2) . . ?
C17B Ir1B C15B 65.5(2) . . ?
F6A P1A F2A 74.4(16) . . ?
F6A P1A F1A 156.0(15) . . ?
F6A P1A F5A 95.0(6) . . ?
F2A P1A F1A 81.7(14) . . ?
F4A P1A F6A 122.0(15) . . ?
F4A P1A F2A 159.9(14) . . ?
F4A P1A F1A 81.8(13) . . ?
F4A P1A F5A 95.1(6) . . ?
F4A P1A F3A 93.7(13) . . ?
F5A P1A F2A 94.9(6) . . ?
F5A P1A F1A 85.1(12) . . ?
F3A P1A F6A 95.8(13) . . ?
F3A P1A F2A 71.6(14) . . ?
F3A P1A F1A 78.1(13) . . ?
F3A P1A F5A 159.7(14) . . ?
F1 P1A F3 83.8(5) . . ?
F1 P1A F4 87.3(5) . . ?
F1 P1A F6 92.4(4) . . ?
F2 P1A F1 172.6(5) . . ?
F2 P1A F3 90.6(5) . . ?
F2 P1A F4 87.5(4) . . ?
F2 P1A F6 92.9(5) . . ?
F3 P1A F4 86.3(6) . . ?
F5 P1A F1 93.0(5) . . ?
F5 P1A F2 91.6(5) . . ?
F5 P1A F3 86.8(5) . . ?
F5 P1A F4 173.0(6) . . ?
F5 P1A F6 95.9(6) . . ?
F6 P1A F3 175.5(5) . . ?
F6 P1A F4 91.0(6) . . ?
F5C P1B F1C 72.0(15) . . ?
F5C P1B F3C 151.7(17) . . ?
F2B P1B F6B 88.6(5) . . ?
F2B P1B F4B 173.4(6) . . ?
F2B P1B F3B 90.0(5) . . ?
F2B P1B F5B 92.6(6) . . ?
F4B P1B F6B 85.0(5) . . ?
F1B P1B F2B 90.8(6) . . ?
F1B P1B F6B 177.4(4) . . ?
F1B P1B F4B 95.7(7) . . ?
F1B P1B F3B 93.9(6) . . ?
F1B P1B F5B 94.0(5) . . ?
F3B P1B F6B 88.6(5) . . ?
F3B P1B F4B 88.5(5) . . ?
F3B P1B F5B 171.6(6) . . ?
F5B P1B F6B 83.5(5) . . ?
F5B P1B F4B 88.0(6) . . ?
F2C P1B F5C 93.6(17) . . ?
F2C P1B F1C 73.8(18) . . ?
F2C P1B F3C 84.8(17) . . ?
F6C P1B F5C 112.3(17) . . ?
F6C P1B F2C 99(2) . . ?
F6C P1B F4C 93(2) . . ?
F6C P1B F1C 172.2(17) . . ?
F6C P1B F3C 95.8(17) . . ?
F4C P1B F5C 86.5(14) . . ?
F4C P1B F2C 166.6(19) . . ?
F4C P1B F1C 93.6(18) . . ?
F4C P1B F3C 88.7(15) . . ?
F1C P1B F3C 80.5(16) . . ?
C016 O1A Ir1A 115.0(3) . . ?
C6B O1B Ir1B 115.2(3) . . ?
C1B N1B Ir1B 116.2(3) . . ?
C1B N1B C7B 119.2(4) . . ?
C7B N1B Ir1B 124.5(3) . . ?
C3A C4A N3A 118.6(5) . . ?
C3A C4A C5A 123.4(5) . . ?
C5A C4A N3A 118.0(5) . . ?
C2A C1A C016 120.8(4) . . ?
N1A C1A C2A 127.0(4) . . ?
N1A C1A C016 112.1(4) . . ?
O3A N3A O2A 123.4(5) . . ?
O3A N3A C4A 119.0(5) . . ?
O2A N3A C4A 117.7(5) . . ?
C1B C2B H2B 120.3 . . ?
C3B C2B H2B 120.3 . . ?
C3B C2B C1B 119.5(5) . . ?
N1B C1B C2B 126.8(5) . . ?
N1B C1B C6B 112.2(4) . . ?
C2B C1B C6B 121.0(5) . . ?
C6B C5B H5B 120.7 . . ?
C4B C5B H5B 120.7 . . ?
C4B C5B C6B 118.5(5) . . ?
O3B N3B C4B 118.6(5) . . ?
O2B N3B O3B 122.7(5) . . ?
O2B N3B C4B 118.8(5) . . ?
C1A C2A H2A 120.3 . . ?
C3A C2A C1A 119.3(5) . . ?
C3A C2A H2A 120.3 . . ?
C1A N1A Ir1A 116.8(3) . . ?
C1A N1A C6A 120.0(4) . . ?
C6A N1A Ir1A 123.2(3) . . ?
O1B C6B C1B 117.2(4) . . ?
O1B C6B C5B 123.7(4) . . ?
C5B C6B C1B 119.2(4) . . ?
C7A N2A C6A 120.6(5) . . ?
C7A N2A C12A 119.6(5) . . ?
C6A N2A C12A 119.7(5) . . ?
C6A C10A C11A 119.6(5) . . ?
C9A C10A C11A 121.4(5) . . ?
C9A C10A C6A 118.9(5) . . ?
C4A C3A H3A 120.5 . . ?
C2A C3A C4A 119.0(5) . . ?
C2A C3A H3A 120.5 . . ?
C7B C8B C13B 119.8(5) . . ?
C9B C8B C7B 119.4(5) . . ?
C9B C8B C13B 120.7(5) . . ?
C15B C14B Ir1B 71.9(3) . . ?
C15B C14B C18B 108.4(5) . . ?
C15B C14B C19B 126.6(6) . . ?
C18B C14B Ir1B 70.3(3) . . ?
C18B C14B C19B 124.9(6) . . ?
C19B C14B Ir1B 125.5(4) . . ?
C8B C7B N1B 120.0(4) . . ?
N2B C7B N1B 119.5(5) . . ?
N2B C7B C8B 120.5(5) . . ?
C7B N2B C11B 119.0(5) . . ?
C7B N2B C12B 120.2(5) . . ?
C11B N2B C12B 120.8(5) . . ?
C14B C15B Ir1B 69.8(3) . . ?
C14B C15B C16B 106.7(5) . . ?
C14B C15B C20B 127.2(5) . . ?
C16B C15B Ir1B 69.2(3) . . ?
C16B C15B C20B 126.0(6) . . ?
C20B C15B Ir1B 125.4(4) . . ?
C15B C16B Ir1B 71.6(3) . . ?
C15B C16B C21B 124.4(6) . . ?
C17B C16B Ir1B 71.1(3) . . ?
C17B C16B C15B 109.1(5) . . ?
C17B C16B C21B 126.5(6) . . ?
C21B C16B Ir1B 125.0(4) . . ?
C4A C5A H5A 121.4 . . ?
C016 C5A C4A 117.2(5) . . ?
C016 C5A H5A 121.4 . . ?
C14B C18B Ir1B 70.4(3) . . ?
C14B C18B C23B 125.1(6) . . ?
C17B C18B Ir1B 71.3(3) . . ?
C17B C18B C14B 108.7(5) . . ?
C17B C18B C23B 126.1(6) . . ?
C23B C18B Ir1B 126.6(4) . . ?
C15A C14A Ir1A 69.7(3) . . ?
C15A C14A C19A 127.5(6) . . ?
C15A C14A C13A 107.5(5) . . ?
C19A C14A Ir1A 126.3(4) . . ?
C13A C14A Ir1A 69.9(3) . . ?
C13A C14A C19A 125.0(6) . . ?
C5B C4B N3B 118.8(5) . . ?
C5B C4B C3B 123.0(5) . . ?
C3B C4B N3B 118.3(5) . . ?
C16B C17B Ir1B 70.0(3) . . ?
C16B C17B C22B 126.2(6) . . ?
C18B C17B Ir1B 70.2(3) . . ?
C18B C17B C16B 107.0(5) . . ?
C18B C17B C22B 126.7(6) . . ?
C22B C17B Ir1B 127.4(4) . . ?
C17B C22B H22D 109.5 . . ?
C17B C22B H22E 109.5 . . ?
C17B C22B H22F 109.5 . . ?
H22D C22B H22E 109.5 . . ?
H22D C22B H22F 109.5 . . ?
H22E C22B H22F 109.5 . . ?
O1A C016 C1A 117.1(4) . . ?
O1A C016 C5A 122.6(4) . . ?
C5A C016 C1A 120.2(4) . . ?
C8B C13B H13A 109.5 . . ?
C8B C13B H13B 109.5 . . ?
C8B C13B H13C 109.5 . . ?
H13A C13B H13B 109.5 . . ?
H13A C13B H13C 109.5 . . ?
H13B C13B H13C 109.5 . . ?
C10A C11A H11A 109.5 . . ?
C10A C11A H11B 109.5 . . ?
C10A C11A H11C 109.5 . . ?
H11A C11A H11B 109.5 . . ?
H11A C11A H11C 109.5 . . ?
H11B C11A H11C 109.5 . . ?
C14A C15A Ir1A 72.0(3) . . ?
C14A C15A C16A 109.0(5) . . ?
C14A C15A C20A 125.8(6) . . ?
C16A C15A Ir1A 70.5(3) . . ?
C16A C15A C20A 125.1(6) . . ?
C20A C15A Ir1A 126.2(4) . . ?
C2B C3B C4B 118.8(5) . . ?
C2B C3B H3B 120.6 . . ?
C4B C3B H3B 120.6 . . ?
N2A C7A H7A 120.3 . . ?
N2A C7A C8A 119.5(6) . . ?
C8A C7A H7A 120.3 . . ?
C16A C17A Ir1A 70.3(3) . . ?
C16A C17A C13A 107.7(5) . . ?
C16A C17A C22A 125.3(6) . . ?
C13A C17A Ir1A 70.2(3) . . ?
C13A C17A C22A 126.9(6) . . ?
C22A C17A Ir1A 127.7(4) . . ?
N2B C11B H11D 119.4 . . ?
C10B C11B N2B 121.2(5) . . ?
C10B C11B H11D 119.4 . . ?
C15A C16A Ir1A 70.0(3) . . ?
C15A C16A C21A 124.8(5) . . ?
C17A C16A Ir1A 71.0(3) . . ?
C17A C16A C15A 107.6(5) . . ?
C17A C16A C21A 127.5(5) . . ?
C21A C16A Ir1A 127.2(4) . . ?
N2B C12B H12D 109.5 . . ?
N2B C12B H12E 109.5 . . ?
N2B C12B H12F 109.5 . . ?
H12D C12B H12E 109.5 . . ?
H12D C12B H12F 109.5 . . ?
H12E C12B H12F 109.5 . . ?
C15B C20B H20D 109.5 . . ?
C15B C20B H20E 109.5 . . ?
C15B C20B H20F 109.5 . . ?
H20D C20B H20E 109.5 . . ?
H20D C20B H20F 109.5 . . ?
H20E C20B H20F 109.5 . . ?
C11B C10B H10B 120.4 . . ?
C9B C10B C11B 119.1(6) . . ?
C9B C10B H10B 120.4 . . ?
C8B C9B H9B 119.6 . . ?
C10B C9B C8B 120.8(6) . . ?
C10B C9B H9B 119.6 . . ?
N2A C6A N1A 119.2(4) . . ?
N2A C6A C10A 119.8(5) . . ?
C10A C6A N1A 120.9(4) . . ?
C14A C19A H19A 109.5 . . ?
C14A C19A H19B 109.5 . . ?
C14A C19A H19C 109.5 . . ?
H19A C19A H19B 109.5 . . ?
H19A C19A H19C 109.5 . . ?
H19B C19A H19C 109.5 . . ?
C14A C13A Ir1A 71.3(3) . . ?
C14A C13A C17A 108.2(5) . . ?
C14A C13A C18A 126.0(7) . . ?
C17A C13A Ir1A 70.5(3) . . ?
C17A C13A C18A 125.7(6) . . ?
C18A C13A Ir1A 125.0(4) . . ?
C15A C20A H20A 109.5 . . ?
C15A C20A H20B 109.5 . . ?
C15A C20A H20C 109.5 . . ?
H20A C20A H20B 109.5 . . ?
H20A C20A H20C 109.5 . . ?
H20B C20A H20C 109.5 . . ?
C10A C9A H9A 119.5 . . ?
C8A C9A C10A 121.0(5) . . ?
C8A C9A H9A 119.5 . . ?
N2A C12A H12A 109.5 . . ?
N2A C12A H12B 109.5 . . ?
N2A C12A H12C 109.5 . . ?
H12A C12A H12B 109.5 . . ?
H12A C12A H12C 109.5 . . ?
H12B C12A H12C 109.5 . . ?
C14B C19B H19D 109.5 . . ?
C14B C19B H19E 109.5 . . ?
C14B C19B H19F 109.5 . . ?
H19D C19B H19E 109.5 . . ?
H19D C19B H19F 109.5 . . ?
H19E C19B H19F 109.5 . . ?
C18B C23B H23A 109.5 . . ?
C18B C23B H23B 109.5 . . ?
C18B C23B H23C 109.5 . . ?
H23A C23B H23B 109.5 . . ?
H23A C23B H23C 109.5 . . ?
H23B C23B H23C 109.5 . . ?
C16B C21B H21D 109.5 . . ?
C16B C21B H21E 109.5 . . ?
C16B C21B H21F 109.5 . . ?
H21D C21B H21E 109.5 . . ?
H21D C21B H21F 109.5 . . ?
H21E C21B H21F 109.5 . . ?
C7A C8A H8A 120.0 . . ?
C9A C8A C7A 120.0(6) . . ?
C9A C8A H8A 120.0 . . ?
C17A C22A H22A 109.5 . . ?
C17A C22A H22B 109.5 . . ?
C17A C22A H22C 109.5 . . ?
H22A C22A H22B 109.5 . . ?
H22A C22A H22C 109.5 . . ?
H22B C22A H22C 109.5 . . ?
C16A C21A H21A 109.5 . . ?
C16A C21A H21B 109.5 . . ?
C16A C21A H21C 109.5 . . ?
H21A C21A H21B 109.5 . . ?
H21A C21A H21C 109.5 . . ?
H21B C21A H21C 109.5 . . ?
C13A C18A H18A 109.5 . . ?
C13A C18A H18B 109.5 . . ?
C13A C18A H18C 109.5 . . ?
H18A C18A H18B 109.5 . . ?
H18A C18A H18C 109.5 . . ?
H18B C18A H18C 109.5 . . ?

loop_
_geom_bond_atom_site_label_1
_geom_bond_atom_site_label_2
_geom_bond_distance
_geom_bond_site_symmetry_2
_geom_bond_publ_flag
Ir1A O1A 2.007(3) . ?
Ir1A N1A 1.986(4) . ?
Ir1A C14A 2.177(6) . ?
Ir1A C15A 2.146(5) . ?
Ir1A C17A 2.162(5) . ?
Ir1A C16A 2.153(5) . ?
Ir1A C13A 2.158(5) . ?
Ir1B O1B 2.010(3) . ?
Ir1B N1B 1.987(4) . ?
Ir1B C14B 2.151(5) . ?
Ir1B C15B 2.180(5) . ?
Ir1B C16B 2.148(5) . ?
Ir1B C18B 2.150(5) . ?
Ir1B C17B 2.163(5) . ?
P1A F6A 1.591(3) . ?
P1A F2A 1.593(3) . ?
P1A F1A 1.594(3) . ?
P1A F4A 1.590(3) . ?
P1A F5A 1.591(3) . ?
P1A F3A 1.591(3) . ?
P1A F1 1.590(3) . ?
P1A F2 1.589(3) . ?
P1A F3 1.594(3) . ?
P1A F4 1.594(3) . ?
P1A F5 1.589(3) . ?
P1A F6 1.590(3) . ?
P1B F5C 1.593(3) . ?
P1B F2B 1.591(3) . ?
P1B F6B 1.598(3) . ?
P1B F4B 1.594(3) . ?
P1B F1B 1.591(3) . ?
P1B F3B 1.593(3) . ?
P1B F5B 1.593(3) . ?
P1B F2C 1.593(3) . ?
P1B F6C 1.593(3) . ?
P1B F4C 1.593(3) . ?
P1B F1C 1.594(3) . ?
P1B F3C 1.595(3) . ?
O1A C016 1.337(6) . ?
O1B C6B 1.328(6) . ?
O3A N3A 1.221(7) . ?
O3B N3B 1.229(7) . ?
N1B C1B 1.388(6) . ?
N1B C7B 1.402(6) . ?
O2A N3A 1.228(7) . ?
O2B N3B 1.223(7) . ?
C4A N3A 1.459(7) . ?
C4A C3A 1.391(8) . ?
C4A C5A 1.398(8) . ?
C1A C2A 1.404(7) . ?
C1A N1A 1.377(6) . ?
C1A C016 1.407(6) . ?
C2B H2B 0.9500 . ?
C2B C1B 1.402(6) . ?
C2B C3B 1.381(8) . ?
C1B C6B 1.412(6) . ?
C5B H5B 0.9500 . ?
C5B C6B 1.392(7) . ?
C5B C4B 1.386(7) . ?
N3B C4B 1.458(6) . ?
C2A H2A 0.9500 . ?
C2A C3A 1.384(7) . ?
N1A C6A 1.398(6) . ?
N2A C7A 1.364(8) . ?
N2A C6A 1.366(7) . ?
N2A C12A 1.497(7) . ?
C10A C11A 1.493(8) . ?
C10A C6A 1.391(7) . ?
C10A C9A 1.369(7) . ?
C3A H3A 0.9500 . ?
C8B C7B 1.377(7) . ?
C8B C13B 1.485(8) . ?
C8B C9B 1.369(8) . ?
C14B C15B 1.422(8) . ?
C14B C18B 1.446(8) . ?
C14B C19B 1.489(7) . ?
C7B N2B 1.364(6) . ?
N2B C11B 1.373(7) . ?
N2B C12B 1.492(7) . ?
C15B C16B 1.451(8) . ?
C15B C20B 1.496(9) . ?
C16B C17B 1.435(9) . ?
C16B C21B 1.494(8) . ?
C5A H5A 0.9500 . ?
C5A C016 1.397(7) . ?
C18B C17B 1.422(8) . ?
C18B C23B 1.495(9) . ?
C14A C15A 1.422(8) . ?
C14A C19A 1.481(10) . ?
C14A C13A 1.442(8) . ?
C4B C3B 1.393(8) . ?
C17B C22B 1.491(8) . ?
C22B H22D 0.9800 . ?
C22B H22E 0.9800 . ?
C22B H22F 0.9800 . ?
C13B H13A 0.9800 . ?
C13B H13B 0.9800 . ?
C13B H13C 0.9800 . ?
C11A H11A 0.9800 . ?
C11A H11B 0.9800 . ?
C11A H11C 0.9800 . ?
C15A C16A 1.451(8) . ?
C15A C20A 1.497(8) . ?
C3B H3B 0.9500 . ?
C7A H7A 0.9500 . ?
C7A C8A 1.382(9) . ?
C17A C16A 1.430(8) . ?
C17A C13A 1.453(9) . ?
C17A C22A 1.502(8) . ?
C11B H11D 0.9500 . ?
C11B C10B 1.368(10) . ?
C16A C21A 1.485(9) . ?
C12B H12D 0.9800 . ?
C12B H12E 0.9800 . ?
C12B H12F 0.9800 . ?
C20B H20D 0.9800 . ?
C20B H20E 0.9800 . ?
C20B H20F 0.9800 . ?
C10B H10B 0.9500 . ?
C10B C9B 1.363(9) . ?
C9B H9B 0.9500 . ?
C19A H19A 0.9800 . ?
C19A H19B 0.9800 . ?
C19A H19C 0.9800 . ?
C13A C18A 1.482(8) . ?
C20A H20A 0.9800 . ?
C20A H20B 0.9800 . ?
C20A H20C 0.9800 . ?
C9A H9A 0.9500 . ?
C9A C8A 1.356(10) . ?
C12A H12A 0.9800 . ?
C12A H12B 0.9800 . ?
C12A H12C 0.9800 . ?
C19B H19D 0.9800 . ?
C19B H19E 0.9800 . ?
C19B H19F 0.9800 . ?
C23B H23A 0.9800 . ?
C23B H23B 0.9800 . ?
C23B H23C 0.9800 . ?
C21B H21D 0.9800 . ?
C21B H21E 0.9800 . ?
C21B H21F 0.9800 . ?
C8A H8A 0.9500 . ?
C22A H22A 0.9800 . ?
C22A H22B 0.9800 . ?
C22A H22C 0.9800 . ?
C21A H21A 0.9800 . ?
C21A H21B 0.9800 . ?
C21A H21C 0.9800 . ?
C18A H18A 0.9800 . ?
C18A H18B 0.9800 . ?
C18A H18C 0.9800 . ?

loop_
_geom_torsion_atom_site_label_1
_geom_torsion_atom_site_label_2
_geom_torsion_atom_site_label_3
_geom_torsion_atom_site_label_4
_geom_torsion
_geom_torsion_site_symmetry_1
_geom_torsion_site_symmetry_2
_geom_torsion_site_symmetry_3
_geom_torsion_site_symmetry_4
_geom_torsion_publ_flag
Ir1A O1A C016 C1A -0.3(5) . . . . ?
Ir1A O1A C016 C5A -180.0(4) . . . . ?
Ir1A N1A C6A N2A -89.7(6) . . . . ?
Ir1A N1A C6A C10A 89.1(6) . . . . ?
Ir1A C14A C15A C16A -61.1(4) . . . . ?
Ir1A C14A C15A C20A 122.0(6) . . . . ?
Ir1A C14A C13A C17A 61.1(4) . . . . ?
Ir1A C14A C13A C18A -120.2(6) . . . . ?
Ir1A C15A C16A C17A -61.4(4) . . . . ?
Ir1A C15A C16A C21A 122.1(6) . . . . ?
Ir1A C17A C16A C15A 60.8(4) . . . . ?
Ir1A C17A C16A C21A -122.8(6) . . . . ?
Ir1A C17A C13A C14A -61.6(4) . . . . ?
Ir1A C17A C13A C18A 119.7(5) . . . . ?
Ir1B O1B C6B C1B -0.5(5) . . . . ?
Ir1B O1B C6B C5B 179.7(4) . . . . ?
Ir1B N1B C1B C2B 177.9(4) . . . . ?
Ir1B N1B C1B C6B -2.5(5) . . . . ?
Ir1B N1B C7B C8B 87.8(5) . . . . ?
Ir1B N1B C7B N2B -89.8(6) . . . . ?
Ir1B C14B C15B C16B -59.6(4) . . . . ?
Ir1B C14B C15B C20B 119.7(6) . . . . ?
Ir1B C14B C18B C17B 61.3(4) . . . . ?
Ir1B C14B C18B C23B -121.6(6) . . . . ?
Ir1B C15B C16B C17B -61.6(4) . . . . ?
Ir1B C15B C16B C21B 120.4(5) . . . . ?
Ir1B C16B C17B C18B -60.8(4) . . . . ?
Ir1B C16B C17B C22B 122.3(6) . . . . ?
Ir1B C18B C17B C16B 60.6(4) . . . . ?
Ir1B C18B C17B C22B -122.5(6) . . . . ?
O3B N3B C4B C5B 8.9(7) . . . . ?
O3B N3B C4B C3B -171.2(5) . . . . ?
N1B C1B C6B O1B 1.9(6) . . . . ?
N1B C1B C6B C5B -178.2(4) . . . . ?
N1B C7B N2B C11B 176.2(5) . . . . ?
N1B C7B N2B C12B -3.8(7) . . . . ?
O2B N3B C4B C5B -171.0(5) . . . . ?
O2B N3B C4B C3B 9.0(7) . . . . ?
C4A C5A C016 O1A -179.3(4) . . . . ?
C4A C5A C016 C1A 1.0(7) . . . . ?
C1A C2A C3A C4A 0.1(7) . . . . ?
C1A N1A C6A N2A 89.6(6) . . . . ?
C1A N1A C6A C10A -91.6(6) . . . . ?
N3A C4A C3A C2A 178.4(5) . . . . ?
N3A C4A C5A C016 -179.0(4) . . . . ?
C2B C1B C6B O1B -178.4(4) . . . . ?
C2B C1B C6B C5B 1.4(7) . . . . ?
C1B N1B C7B C8B -88.4(6) . . . . ?
C1B N1B C7B N2B 93.9(6) . . . . ?
C1B C2B C3B C4B 0.1(8) . . . . ?
C5B C4B C3B C2B 0.3(8) . . . . ?
N3B C4B C3B C2B -179.7(5) . . . . ?
C2A C1A N1A Ir1A -177.1(4) . . . . ?
C2A C1A N1A C6A 3.6(7) . . . . ?
C2A C1A C016 O1A 178.3(4) . . . . ?
C2A C1A C016 C5A -2.1(7) . . . . ?
N1A C1A C2A C3A -179.0(5) . . . . ?
N1A C1A C016 O1A -1.4(6) . . . . ?
N1A C1A C016 C5A 178.3(4) . . . . ?
C6B C5B C4B N3B -179.8(4) . . . . ?
C6B C5B C4B C3B 0.2(7) . . . . ?
N2A C7A C8A C9A 3.6(13) . . . . ?
C10A C9A C8A C7A -3.4(12) . . . . ?
C3A C4A N3A O3A 168.0(5) . . . . ?
C3A C4A N3A O2A -12.6(7) . . . . ?
C3A C4A C5A C016 0.6(7) . . . . ?
C8B C7B N2B C11B -1.5(8) . . . . ?
C8B C7B N2B C12B 178.6(5) . . . . ?
C14B C15B C16B Ir1B 60.0(4) . . . . ?
C14B C15B C16B C17B -1.6(6) . . . . ?
C14B C15B C16B C21B -179.7(5) . . . . ?
C14B C18B C17B Ir1B -60.8(4) . . . . ?
C14B C18B C17B C16B -0.2(6) . . . . ?
C14B C18B C17B C22B 176.8(5) . . . . ?
C7B N1B C1B C2B -5.6(7) . . . . ?
C7B N1B C1B C6B 174.1(4) . . . . ?
C7B C8B C9B C10B -1.3(9) . . . . ?
C7B N2B C11B C10B 0.7(9) . . . . ?
N2B C11B C10B C9B -0.2(10) . . . . ?
C15B C14B C18B Ir1B -62.2(4) . . . . ?
C15B C14B C18B C17B -0.9(6) . . . . ?
C15B C14B C18B C23B 176.2(5) . . . . ?
C15B C16B C17B Ir1B 61.9(3) . . . . ?
C15B C16B C17B C18B 1.1(6) . . . . ?
C15B C16B C17B C22B -175.8(5) . . . . ?
C5A C4A N3A O3A -12.3(7) . . . . ?
C5A C4A N3A O2A 167.0(5) . . . . ?
C5A C4A C3A C2A -1.2(8) . . . . ?
C18B C14B C15B Ir1B 61.1(4) . . . . ?
C18B C14B C15B C16B 1.5(6) . . . . ?
C18B C14B C15B C20B -179.1(6) . . . . ?
C14A C15A C16A Ir1A 62.0(4) . . . . ?
C14A C15A C16A C17A 0.6(6) . . . . ?
C14A C15A C16A C21A -175.9(5) . . . . ?
C4B C5B C6B O1B 178.8(4) . . . . ?
C4B C5B C6B C1B -1.0(7) . . . . ?
C016 C1A C2A C3A 1.5(7) . . . . ?
C016 C1A N1A Ir1A 2.5(5) . . . . ?
C016 C1A N1A C6A -176.8(4) . . . . ?
C13B C8B C7B N1B 5.6(8) . . . . ?
C13B C8B C7B N2B -176.7(5) . . . . ?
C13B C8B C9B C10B 177.2(6) . . . . ?
C11A C10A C6A N1A 1.6(8) . . . . ?
C11A C10A C6A N2A -179.6(5) . . . . ?
C11A C10A C9A C8A -177.9(7) . . . . ?
C15A C14A C13A Ir1A -59.7(4) . . . . ?
C15A C14A C13A C17A 1.4(6) . . . . ?
C15A C14A C13A C18A -179.9(5) . . . . ?
C3B C2B C1B N1B 178.7(5) . . . . ?
C3B C2B C1B C6B -0.9(7) . . . . ?
C7A N2A C6A N1A 177.2(6) . . . . ?
C7A N2A C6A C10A -1.6(9) . . . . ?
C11B C10B C9B C8B 0.5(10) . . . . ?
C16A C17A C13A Ir1A 60.6(4) . . . . ?
C16A C17A C13A C14A -1.0(6) . . . . ?
C16A C17A C13A C18A -179.7(5) . . . . ?
C12B N2B C11B C10B -179.3(6) . . . . ?
C20B C15B C16B Ir1B -119.4(6) . . . . ?
C20B C15B C16B C17B 179.0(5) . . . . ?
C20B C15B C16B C21B 1.0(9) . . . . ?
C9B C8B C7B N1B -175.9(5) . . . . ?
C9B C8B C7B N2B 1.8(8) . . . . ?
C6A N2A C7A C8A -1.1(11) . . . . ?
C6A C10A C9A C8A 0.7(10) . . . . ?
C19A C14A C15A Ir1A -120.8(6) . . . . ?
C19A C14A C15A C16A 178.1(6) . . . . ?
C19A C14A C15A C20A 1.2(10) . . . . ?
C19A C14A C13A Ir1A 120.9(6) . . . . ?
C19A C14A C13A C17A -178.0(6) . . . . ?
C19A C14A C13A C18A 0.7(9) . . . . ?
C13A C14A C15A Ir1A 59.9(4) . . . . ?
C13A C14A C15A C16A -1.3(6) . . . . ?
C13A C14A C15A C20A -178.1(5) . . . . ?
C13A C17A C16A Ir1A -60.5(3) . . . . ?
C13A C17A C16A C15A 0.2(6) . . . . ?
C13A C17A C16A C21A 176.6(5) . . . . ?
C20A C15A C16A Ir1A -121.1(5) . . . . ?
C20A C15A C16A C17A 177.5(5) . . . . ?
C20A C15A C16A C21A 1.0(9) . . . . ?
C9A C10A C6A N1A -177.0(5) . . . . ?
C9A C10A C6A N2A 1.8(9) . . . . ?
C12A N2A C7A C8A -179.0(7) . . . . ?
C12A N2A C6A N1A -4.9(8) . . . . ?
C12A N2A C6A C10A 176.3(5) . . . . ?
C19B C14B C15B Ir1B -121.3(6) . . . . ?
C19B C14B C15B C16B 179.1(5) . . . . ?
C19B C14B C15B C20B -1.5(9) . . . . ?
C19B C14B C18B Ir1B 120.2(5) . . . . ?
C19B C14B C18B C17B -178.5(5) . . . . ?
C19B C14B C18B C23B -1.4(9) . . . . ?
C23B C18B C17B Ir1B 122.1(6) . . . . ?
C23B C18B C17B C16B -177.2(5) . . . . ?
C23B C18B C17B C22B -0.3(10) . . . . ?
C21B C16B C17B Ir1B -120.1(5) . . . . ?
C21B C16B C17B C18B 179.1(5) . . . . ?
C21B C16B C17B C22B 2.2(9) . . . . ?
C22A C17A C16A Ir1A 122.8(6) . . . . ?
C22A C17A C16A C15A -176.4(5) . . . . ?
C22A C17A C16A C21A 0.0(9) . . . . ?
C22A C17A C13A Ir1A -122.8(6) . . . . ?
C22A C17A C13A C14A 175.6(5) . . . . ?
C22A C17A C13A C18A -3.1(9) . . . . ?

loop_
_twin_individual_id
_twin_individual_mass_fraction_refined
1 0.532(6)
2 0.468(6)

loop_
_exptl_oxdiff_crystal_face_indexfrac_h
_exptl_oxdiff_crystal_face_indexfrac_k
_exptl_oxdiff_crystal_face_indexfrac_l
_exptl_oxdiff_crystal_face_x
_exptl_oxdiff_crystal_face_y
_exptl_oxdiff_crystal_face_z
1.0000 -0.0000 -1.0001 0.0250 -0.0078 0.0315
27.0000 -2.0001 -11.0016 0.7448 0.1117 0.6557
0.0002 -4.0000 -43.9998 -0.4018 -0.0895 0.9012
17.0001 -4.0000 -34.0008 0.2155 0.0388 0.9782
0.9999 2.0000 0.9995 0.0840 -0.1569 -0.0798
-16.0000 0.0001 40.0017 -0.2302 0.3580 -0.9109
16.0000 -0.0001 -40.0017 0.2302 -0.3580 0.9109
-20.9997 -6.9999 -5.9972 -0.8740 0.4925 0.0677
-11.0001 4.0000 40.0005 0.0200 0.0304 -0.9929
24.9999 0.9999 21.9984 0.9819 0.1751 -0.0492
-1.0000 0.0000 -2.0000 -0.0463 -0.0212 0.0194
27.0001 -4.0001 0.9990 0.7853 0.3963 0.5294
-27.0000 3.0001 -8.9989 -0.8644 -0.3896 -0.3550
0.0000 -0.0000 -1.0000 -0.0071 -0.0097 0.0170
-0.0000 0.0000 1.0000 0.0071 0.0097 -0.0170
18.0002 -7.0000 19.0005 0.5567 0.8067 0.2093
2.0001 -2.0000 1.0003 0.0266 0.1818 0.0894
-2.0001 2.0000 -1.0003 -0.0266 -0.1818 -0.0894
14.9997 8.9999 -1.0029 0.6763 -0.7398 -0.1132
26.9999 2.9999 -6.0025 0.8922 -0.2609 0.3776
20.9998 5.9999 18.9976 0.9440 -0.2824 -0.2496
27.0000 -0.0001 -12.0020 0.7825 -0.0664 0.5954
-11.9997 -8.9999 9.0028 -0.5231 0.8229 0.0210
11.9997 8.9999 -9.0028 0.5231 -0.8229 -0.0210
-27.0000 0.0001 13.0020 -0.7754 0.0761 -0.6123
-27.9999 0.0001 -6.9982 -0.9495 -0.1195 -0.2875
